data_4510379
loop_
_publ_author_name
'Liu, Bo'
'Shi, Jingtao'
'Yue, Ke-Fen'
'Li, Dong-Sheng'
'Wang, Yao-Yu'

_publ_section_title
;
 Distinct Temperature-Dependent CO2Sorption of Two Isomeric Metal--Organic
 Frameworks
;
_journal_issue 4
_journal_name_full 'Crystal Growth &amp; Design'
_journal_page_first 2003
_journal_paper_doi 10.1021/cg500121f
_journal_volume 14
_journal_year 2014
_chemical_formula_sum 'C12 H14 Co N5 O3'
_chemical_formula_weight 335.21
_chemical_name_systematic
; 
 ? 
;
_space_group_IT_number 14
_symmetry_cell_setting monoclinic
_symmetry_space_group_name_Hall '-P 2ybc'
_symmetry_space_group_name_H-M 'P 1 21/c 1'
_atom_sites_solution_hydrogens geom
_atom_sites_solution_primary direct
_atom_sites_solution_secondary difmap
_audit_creation_method SHELXL-97
_cell_angle_alpha 90.00
_cell_angle_beta 100.696(2)
_cell_angle_gamma 90.00
_cell_formula_units_Z 4
_cell_length_a 15.6644(13)
_cell_length_b 9.5550(8)
_cell_length_c 10.0249(8)
_cell_measurement_reflns_used 1815
_cell_measurement_temperature 296(2)
_cell_measurement_theta_max 24.56
_cell_measurement_theta_min 2.51
_cell_volume 1474.4(2)
_computing_structure_refinement 'SHELXL-97 (Sheldrick, 1997)'
_computing_structure_solution 'SHELXS-97 (Sheldrick, 1990)'
_diffrn_ambient_temperature 296(2)
_diffrn_measured_fraction_theta_full 0.991
_diffrn_measured_fraction_theta_max 0.991
_diffrn_radiation_monochromator graphite
_diffrn_radiation_source 'fine-focus sealed tube'
_diffrn_radiation_type MoK\a
_diffrn_radiation_wavelength 0.71073
_diffrn_reflns_av_R_equivalents 0.0377
_diffrn_reflns_av_sigmaI/netI 0.0485
_diffrn_reflns_limit_h_max 10
_diffrn_reflns_limit_h_min -19
_diffrn_reflns_limit_k_max 11
_diffrn_reflns_limit_k_min -11
_diffrn_reflns_limit_l_max 12
_diffrn_reflns_limit_l_min -10
_diffrn_reflns_number 7859
_diffrn_reflns_theta_full 26.24
_diffrn_reflns_theta_max 26.24
_diffrn_reflns_theta_min 1.32
_exptl_absorpt_coefficient_mu 1.181
_exptl_absorpt_correction_T_max 0.8336
_exptl_absorpt_correction_T_min 0.7488
_exptl_absorpt_correction_type multi-scan
_exptl_absorpt_process_details Sadabs
_exptl_crystal_colour Red
_exptl_crystal_density_diffrn 1.510
_exptl_crystal_density_method 'not measured'
_exptl_crystal_description Block
_exptl_crystal_F_000 688
_exptl_crystal_size_max 0.26
_exptl_crystal_size_mid 0.22
_exptl_crystal_size_min 0.16
_refine_diff_density_max 0.713
_refine_diff_density_min -0.505
_refine_diff_density_rms 0.159
_refine_ls_extinction_method none
_refine_ls_goodness_of_fit_ref 1.043
_refine_ls_hydrogen_treatment constr
_refine_ls_matrix_type full
_refine_ls_number_parameters 192
_refine_ls_number_reflns 2958
_refine_ls_number_restraints 60
_refine_ls_restrained_S_all 1.113
_refine_ls_R_factor_all 0.0698
_refine_ls_R_factor_gt 0.0490
_refine_ls_shift/su_max 0.000
_refine_ls_shift/su_mean 0.000
_refine_ls_structure_factor_coef Fsqd
_refine_ls_weighting_details 'calc w=1/[\s^2^(Fo^2^)+(0.1000P)^2^+0.9145P] where P=(Fo^2^+2Fc^2^)/3'
_refine_ls_weighting_scheme calc
_refine_ls_wR_factor_gt 0.1428
_refine_ls_wR_factor_ref 0.1676
_reflns_number_gt 2223
_reflns_number_total 2958
_reflns_threshold_expression >2sigma(I)
_cod_data_source_file cg500121f_si_004.cif
_cod_data_source_block 2
_cod_depositor_comments
;
The following automatic conversions were performed:

'_symmetry_cell_setting' value 'Monoclinic' changed to 'monoclinic'
according to
/usr/data/users/saulius/automatic-downloads/current/ACS/lib/dictionaries/cif_core.dic
dictionary named 'cif_core.dic' version 2.4.2 from
2011-04-26.

'_exptl_absorpt_correction_type' value 'Multi-scan'
changed to 'multi-scan' according to
/usr/data/users/saulius/automatic-downloads/current/ACS/lib/dictionaries/cif_core.dic
dictionary named 'cif_core.dic' version 2.4.2 from 2011-04-26.

Automatic conversion script
Id: cif_fix_values 2281 2013-09-26 08:29:07Z andrius 
;
_cod_original_sg_symbol_H-M P2(1)/c
_cod_database_code 4510379

loop_
_symmetry_equiv_pos_as_xyz
'x, y, z'
'-x, y+1/2, -z+1/2'
'-x, -y, -z'
'x, -y-1/2, z-1/2'

loop_
_atom_site_label
_atom_site_type_symbol
_atom_site_fract_x
_atom_site_fract_y
_atom_site_fract_z
_atom_site_U_iso_or_equiv
_atom_site_adp_type
_atom_site_occupancy
_atom_site_symmetry_multiplicity
_atom_site_calc_flag
_atom_site_refinement_flags
Co1 Co 0.91449(3) 0.08117(5) 0.85702(5) 0.0286(2) Uani 1 1 d .
N1 N 0.9596(2) 0.1497(4) 1.0505(3) 0.0320(8) Uani 1 1 d .
N2 N 0.9724(2) -0.1039(4) 0.8486(3) 0.0327(8) Uani 1 1 d .
N3 N 0.9610(2) 0.2171(4) 0.7329(3) 0.0327(8) Uani 1 1 d .
N4 N 1.0817(3) 0.3234(5) 0.8768(4) 0.0671(15) Uani 1 1 d .
H4A H 1.1214 0.3866 0.8877 0.080 Uiso 1 1 calc R
H4B H 1.0775 0.2669 0.9420 0.080 Uiso 1 1 calc R
N5 N 0.7438(5) 0.5873(6) 0.7264(6) 0.0842(18) Uani 1 1 d .
O1 O 0.7921(2) 0.1352(4) 0.8646(3) 0.0491(8) Uani 1 1 d .
O2 O 0.79565(19) 0.0291(4) 0.6723(3) 0.0457(8) Uani 1 1 d .
O3 O 0.7760(6) 0.7519(8) 0.8904(8) 0.167(3) Uani 1 1 d .
C1 C 0.7539(3) 0.0864(5) 0.7508(5) 0.0405(11) Uani 1 1 d .
C2 C 0.6573(3) 0.0995(5) 0.7132(5) 0.0464(12) Uani 1 1 d .
C3 C 0.6132(3) 0.0319(6) 0.5986(5) 0.0471(11) Uani 1 1 d U
H3 H 0.6448 -0.0205 0.5465 0.057 Uiso 1 1 calc R
C4 C 0.5238(3) 0.0394(7) 0.5589(6) 0.0648(14) Uani 1 1 d U
C5 C 0.4794(4) 0.1197(9) 0.6400(7) 0.0960(19) Uani 1 1 d U
H5 H 0.4192 0.1261 0.6176 0.115 Uiso 1 1 calc R
C6 C 0.5231(4) 0.1908(10) 0.7542(7) 0.101(2) Uani 1 1 d U
H6 H 0.4923 0.2468 0.8047 0.122 Uiso 1 1 calc R
C7 C 0.6125(4) 0.1778(8) 0.7921(7) 0.0845(18) Uani 1 1 d U
H7 H 0.6417 0.2216 0.8702 0.101 Uiso 1 1 calc R
C8 C 0.9234(3) 0.2530(4) 1.1032(4) 0.0344(9) Uani 1 1 d .
H8 H 0.8759 0.3020 1.0561 0.041 Uiso 1 1 calc R
C9 C 1.0260(3) 0.3131(5) 0.7578(4) 0.0341(9) Uani 1 1 d .
C10 C 0.8104(10) 0.4947(13) 0.7963(15) 0.191(6) Uani 1 1 d .
H10A H 0.8495 0.5465 0.8636 0.286 Uiso 1 1 calc R
H10B H 0.8421 0.4550 0.7321 0.286 Uiso 1 1 calc R
H10C H 0.7839 0.4211 0.8395 0.286 Uiso 1 1 calc R
C11 C 0.6905(12) 0.5483(17) 0.6025(13) 0.218(8) Uani 1 1 d .
H11A H 0.6587 0.6285 0.5624 0.328 Uiso 1 1 calc R
H11B H 0.6505 0.4771 0.6190 0.328 Uiso 1 1 calc R
H11C H 0.7260 0.5129 0.5417 0.328 Uiso 1 1 calc R
C12 C 0.7371(6) 0.7134(9) 0.7830(9) 0.102(3) Uani 1 1 d .
H12 H 0.6984 0.7766 0.7337 0.122 Uiso 1 1 calc R

loop_
_atom_site_aniso_label
_atom_site_aniso_U_11
_atom_site_aniso_U_22
_atom_site_aniso_U_33
_atom_site_aniso_U_23
_atom_site_aniso_U_13
_atom_site_aniso_U_12
Co1 0.0303(4) 0.0315(4) 0.0209(3) 0.00026(19) -0.0030(2) 0.0008(2)
N1 0.0355(19) 0.0355(19) 0.0216(16) 0.0001(13) -0.0034(14) 0.0048(15)
N2 0.0326(18) 0.0406(19) 0.0219(16) -0.0031(13) -0.0031(14) 0.0046(15)
N3 0.0363(19) 0.0360(19) 0.0225(16) 0.0028(13) -0.0031(14) -0.0053(15)
N4 0.066(3) 0.086(4) 0.037(2) 0.023(2) -0.022(2) -0.041(3)
N5 0.108(5) 0.077(4) 0.074(4) 0.004(3) 0.030(4) 0.014(3)
O1 0.0314(16) 0.071(2) 0.0393(18) -0.0065(16) -0.0072(14) -0.0017(16)
O2 0.0287(16) 0.0492(19) 0.056(2) -0.0069(16) 0.0002(15) 0.0015(14)
O3 0.221(9) 0.151(7) 0.109(5) -0.034(5) -0.024(5) 0.050(6)
C1 0.032(2) 0.043(3) 0.043(3) 0.0042(19) -0.003(2) 0.0017(19)
C2 0.027(2) 0.066(3) 0.043(3) -0.007(2) -0.003(2) 0.004(2)
C3 0.028(2) 0.071(3) 0.040(2) -0.014(2) -0.0007(18) 0.005(2)
C4 0.028(2) 0.106(4) 0.056(3) -0.034(3) -0.003(2) 0.007(2)
C5 0.035(3) 0.154(5) 0.091(4) -0.061(4) -0.008(3) 0.017(3)
C6 0.049(3) 0.153(5) 0.095(4) -0.068(4) -0.004(3) 0.020(3)
C7 0.044(3) 0.131(4) 0.071(3) -0.054(3) -0.008(3) 0.009(3)
C8 0.040(2) 0.038(2) 0.0218(19) 0.0005(17) -0.0042(17) 0.0067(19)
C9 0.032(2) 0.039(2) 0.028(2) 0.0048(17) -0.0040(17) -0.0024(18)
C10 0.220(13) 0.116(9) 0.241(16) 0.023(9) 0.054(12) 0.077(10)
C11 0.261(17) 0.30(2) 0.083(8) -0.019(9) 0.004(10) -0.090(15)
C12 0.116(7) 0.086(6) 0.099(6) 0.022(5) 0.007(5) 0.004(5)

loop_
_atom_type_symbol
_atom_type_description
_atom_type_scat_dispersion_real
_atom_type_scat_dispersion_imag
_atom_type_scat_source
C C 0.0033 0.0016 'International Tables Vol C Tables 4.2.6.8 and 6.1.1.4'
H H 0.0000 0.0000 'International Tables Vol C Tables 4.2.6.8 and 6.1.1.4'
N N 0.0061 0.0033 'International Tables Vol C Tables 4.2.6.8 and 6.1.1.4'
O O 0.0106 0.0060 'International Tables Vol C Tables 4.2.6.8 and 6.1.1.4'
Co Co 0.3494 0.9721 'International Tables Vol C Tables 4.2.6.8 and 6.1.1.4'

loop_
_geom_angle_atom_site_label_1
_geom_angle_atom_site_label_2
_geom_angle_atom_site_label_3
_geom_angle
_geom_angle_site_symmetry_1
_geom_angle_site_symmetry_3
N2 Co1 O1 132.56(15) . .
N2 Co1 N3 108.91(14) . .
O1 Co1 N3 108.33(14) . .
N2 Co1 N1 104.13(13) . .
O1 Co1 N1 92.63(13) . .
N3 Co1 N1 106.08(13) . .
C8 N1 N2 106.0(3) . 3_757
C8 N1 Co1 122.0(3) . .
N2 N1 Co1 132.1(3) 3_757 .
C9 N2 N1 105.6(3) 2_746 3_757
C9 N2 Co1 129.6(3) 2_746 .
N1 N2 Co1 122.6(2) 3_757 .
C8 N3 C9 102.2(3) 4_565 .
C8 N3 Co1 125.7(3) 4_565 .
C9 N3 Co1 131.5(3) . .
C9 N4 H4A 120.0 . .
C9 N4 H4B 120.0 . .
H4A N4 H4B 120.0 . .
C12 N5 C11 121.9(10) . .
C12 N5 C10 116.7(9) . .
C11 N5 C10 121.4(11) . .
C1 O1 Co1 99.6(3) . .
O2 C1 O1 120.9(4) . .
O2 C1 C2 120.4(4) . .
O1 C1 C2 118.7(4) . .
C7 C2 C3 120.1(4) . .
C7 C2 C1 120.2(4) . .
C3 C2 C1 119.7(4) . .
C4 C3 C2 122.4(5) . .
C4 C3 H3 118.8 . .
C2 C3 H3 118.8 . .
C3 C4 C5 116.6(5) . .
C3 C4 C4 122.4(6) . 3_656
C5 C4 C4 120.9(6) . 3_656
C4 C5 C6 121.6(5) . .
C4 C5 H5 119.2 . .
C6 C5 H5 119.2 . .
C7 C6 C5 119.9(6) . .
C7 C6 H6 120.1 . .
C5 C6 H6 120.1 . .
C2 C7 C6 119.3(5) . .
C2 C7 H7 120.4 . .
C6 C7 H7 120.4 . .
N1 C8 N3 114.0(3) . 4_566
N1 C8 H8 123.0 . .
N3 C8 H8 123.0 4_566 .
N2 C9 N4 124.1(4) 2_756 .
N2 C9 N3 112.3(3) 2_756 .
N4 C9 N3 123.6(4) . .
N5 C10 H10A 109.5 . .
N5 C10 H10B 109.5 . .
H10A C10 H10B 109.5 . .
N5 C10 H10C 109.5 . .
H10A C10 H10C 109.5 . .
H10B C10 H10C 109.5 . .
N5 C11 H11A 109.5 . .
N5 C11 H11B 109.5 . .
H11A C11 H11B 109.5 . .
N5 C11 H11C 109.5 . .
H11A C11 H11C 109.5 . .
H11B C11 H11C 109.5 . .
O3 C12 N5 126.2(9) . .
O3 C12 H12 116.9 . .
N5 C12 H12 116.9 . .

loop_
_geom_bond_atom_site_label_1
_geom_bond_atom_site_label_2
_geom_bond_distance
_geom_bond_site_symmetry_2
Co1 N2 1.997(3) .
Co1 O1 2.001(3) .
Co1 N3 2.026(3) .
Co1 N1 2.045(3) .
N1 C8 1.298(5) .
N1 N2 1.396(4) 3_757
N2 C9 1.333(5) 2_746
N2 N1 1.396(4) 3_757
N3 C8 1.355(5) 4_565
N3 C9 1.359(5) .
N4 C9 1.344(5) .
N4 H4A 0.8600 .
N4 H4B 0.8600 .
N5 C12 1.344(10) .
N5 C11 1.412(14) .
N5 C10 1.446(13) .
O1 C1 1.275(6) .
O2 C1 1.241(6) .
O3 C12 1.193(10) .
C1 C2 1.495(6) .
C2 C7 1.373(7) .
C2 C3 1.386(7) .
C3 C4 1.385(6) .
C3 H3 0.9300 .
C4 C5 1.394(8) .
C4 C4 1.480(10) 3_656
C5 C6 1.396(8) .
C5 H5 0.9300 .
C6 C7 1.386(8) .
C6 H6 0.9300 .
C7 H7 0.9300 .
C8 N3 1.355(5) 4_566
C8 H8 0.9300 .
C9 N2 1.333(5) 2_756
C10 H10A 0.9600 .
C10 H10B 0.9600 .
C10 H10C 0.9600 .
C11 H11A 0.9600 .
C11 H11B 0.9600 .
C11 H11C 0.9600 .
C12 H12 0.9300 .

loop_
_geom_torsion_atom_site_label_1
_geom_torsion_atom_site_label_2
_geom_torsion_atom_site_label_3
_geom_torsion_atom_site_label_4
_geom_torsion
_geom_torsion_site_symmetry_1
_geom_torsion_site_symmetry_4
N2 Co1 N1 C8 -165.8(3) . .
O1 Co1 N1 C8 -30.6(4) . .
N3 Co1 N1 C8 79.4(4) . .
N2 Co1 N1 N2 12.9(4) . 3_757
O1 Co1 N1 N2 148.2(4) . 3_757
N3 Co1 N1 N2 -101.9(4) . 3_757
O1 Co1 N2 C9 81.3(4) . 2_746
N3 Co1 N2 C9 -58.7(4) . 2_746
N1 Co1 N2 C9 -171.6(4) . 2_746
O1 Co1 N2 N1 -118.6(3) . 3_757
N3 Co1 N2 N1 101.5(3) . 3_757
N1 Co1 N2 N1 -11.4(4) . 3_757
N2 Co1 N3 C8 95.8(4) . 4_565
O1 Co1 N3 C8 -54.3(4) . 4_565
N1 Co1 N3 C8 -152.7(3) . 4_565
N2 Co1 N3 C9 -94.9(4) . .
O1 Co1 N3 C9 115.1(4) . .
N1 Co1 N3 C9 16.7(4) . .
N2 Co1 O1 C1 -62.8(3) . .
N3 Co1 O1 C1 77.4(3) . .
N1 Co1 O1 C1 -174.7(3) . .
Co1 O1 C1 O2 -1.8(5) . .
Co1 O1 C1 C2 178.2(4) . .
O2 C1 C2 C7 -172.0(6) . .
O1 C1 C2 C7 8.0(8) . .
O2 C1 C2 C3 8.3(8) . .
O1 C1 C2 C3 -171.7(5) . .
C7 C2 C3 C4 -0.1(10) . .
C1 C2 C3 C4 179.6(6) . .
C2 C3 C4 C5 0.3(10) . .
C2 C3 C4 C4 -176.4(8) . 3_656
C3 C4 C5 C6 1.1(13) . .
C4 C4 C5 C6 177.8(10) 3_656 .
C4 C5 C6 C7 -2.6(15) . .
C3 C2 C7 C6 -1.4(11) . .
C1 C2 C7 C6 178.8(7) . .
C5 C6 C7 C2 2.8(14) . .
N2 N1 C8 N3 0.1(5) 3_757 4_566
Co1 N1 C8 N3 179.1(3) . 4_566
C8 N3 C9 N2 0.4(5) 4_565 2_756
Co1 N3 C9 N2 -170.8(3) . 2_756
C8 N3 C9 N4 179.9(5) 4_565 .
Co1 N3 C9 N4 8.7(7) . .
C11 N5 C12 O3 175.7(12) . .
C10 N5 C12 O3 -6.4(15) . .
